data_1512811
loop_
_publ_author_name
'Devendra Singh'
'Jubaraj B. Baruah'

_publ_section_title
;
 Hydroxy-carboxylates of manganese, zinc and cadmium
;
_journal_name_full
;
Inorganica Chimica Acta
;
_journal_page_first 703
_journal_page_last 709
_journal_paper_doi 10.1016/j.ica.2012.09.025
_journal_volume 394
_journal_year 2013
_chemical_formula_sum 'C34 H28 N4 O10 Zn'
_chemical_formula_weight 717.99
_space_group_IT_number 1
_symmetry_cell_setting triclinic
_symmetry_space_group_name_Hall 'P 1'
_symmetry_space_group_name_H-M 'P 1'
_atom_sites_solution_hydrogens geom
_atom_sites_solution_primary direct
_atom_sites_solution_secondary difmap
_cell_angle_alpha 83.651(3)
_cell_angle_beta 88.514(3)
_cell_angle_gamma 87.149(3)
_cell_formula_units_Z 1
_cell_length_a 5.0612(3)
_cell_length_b 10.1638(6)
_cell_length_c 16.0051(9)
_cell_measurement_reflns_used 4643
_cell_measurement_temperature 296(2)
_cell_measurement_theta_max 24.34
_cell_measurement_theta_min 2.27
_cell_volume 817.08(8)
_computing_cell_refinement 'Bruker SMART'
_computing_data_collection 'Bruker SMART'
_computing_data_reduction 'Bruker SAINT'
_computing_molecular_graphics 'Bruker SHELXTL'
_computing_publication_material 'Bruker SHELXTL'
_computing_structure_refinement 'SHELXL-97 (Sheldrick, 1997)'
_computing_structure_solution 'SHELXS-97 (Sheldrick, 1990)'
_diffrn_ambient_temperature 296(2)
_diffrn_measured_fraction_theta_full 0.822
_diffrn_measured_fraction_theta_max 0.822
_diffrn_measurement_device_type 'CCD area detector'
_diffrn_measurement_method 'phi and omega scans'
_diffrn_radiation_monochromator graphite
_diffrn_radiation_source 'fine-focus sealed tube'
_diffrn_radiation_type MoK\a
_diffrn_radiation_wavelength 0.71073
_diffrn_reflns_av_R_equivalents 0.0262
_diffrn_reflns_av_sigmaI/netI 0.0535
_diffrn_reflns_limit_h_max 6
_diffrn_reflns_limit_h_min -6
_diffrn_reflns_limit_k_max 12
_diffrn_reflns_limit_k_min -12
_diffrn_reflns_limit_l_max 19
_diffrn_reflns_limit_l_min -19
_diffrn_reflns_number 6286
_diffrn_reflns_theta_full 25.00
_diffrn_reflns_theta_max 25.00
_diffrn_reflns_theta_min 1.28
_exptl_absorpt_coefficient_mu 0.817
_exptl_absorpt_correction_type none
_exptl_crystal_colour colorless
_exptl_crystal_density_diffrn 1.459
_exptl_crystal_density_method 'not measured'
_exptl_crystal_description block
_exptl_crystal_F_000 370
_exptl_crystal_size_max 0.30
_exptl_crystal_size_mid 0.24
_exptl_crystal_size_min 0.20
_refine_diff_density_max 0.394
_refine_diff_density_min -0.321
_refine_diff_density_rms 0.075
_refine_ls_abs_structure_details 'Flack H D (1983), Acta Cryst. A39, 876-881'
_refine_ls_abs_structure_Flack 0.043(13)
_refine_ls_extinction_method none
_refine_ls_goodness_of_fit_ref 1.110
_refine_ls_hydrogen_treatment constr
_refine_ls_matrix_type full
_refine_ls_number_parameters 442
_refine_ls_number_reflns 3738
_refine_ls_number_restraints 3
_refine_ls_restrained_S_all 1.110
_refine_ls_R_factor_all 0.0377
_refine_ls_R_factor_gt 0.0348
_refine_ls_shift/su_max 0.001
_refine_ls_shift/su_mean 0.000
_refine_ls_structure_factor_coef Fsqd
_refine_ls_weighting_details 'calc w=1/[\s^2^(Fo^2^)+(0.0682P)^2^+0.0000P] where P=(Fo^2^+2Fc^2^)/3'
_refine_ls_weighting_scheme calc
_refine_ls_wR_factor_gt 0.0946
_refine_ls_wR_factor_ref 0.1101
_reflns_number_gt 3586
_reflns_number_total 3738
_reflns_threshold_expression >2sigma(I)
_cod_data_source_file ICA-2013-394-703-709-2.cif
_cod_data_source_block dev
_cod_original_sg_symbol_H-M P1
_cod_database_code 1512811

loop_
_symmetry_equiv_pos_as_xyz
'x, y, z'

loop_
_atom_site_label
_atom_site_type_symbol
_atom_site_fract_x
_atom_site_fract_y
_atom_site_fract_z
_atom_site_U_iso_or_equiv
_atom_site_adp_type
_atom_site_occupancy
_atom_site_symmetry_multiplicity
_atom_site_calc_flag
_atom_site_refinement_flags
Zn1 Zn 0.69173(4) 0.15361(3) 0.22131(3) 0.0364(2) Uani 1 1 d .
O6 O 0.4285(8) 0.0596(4) 0.3093(3) 0.0409(11) Uani 1 1 d .
C5 C 0.9988(14) 0.3209(8) -0.1589(5) 0.0677(19) Uani 1 1 d .
C6 C 1.0032(15) 0.3848(8) -0.2480(5) 0.072(2) Uani 1 1 d .
C11 C 0.8088(16) 0.4798(9) -0.2571(4) 0.074(2) Uani 1 1 d .
C12 C 0.6645(14) 0.4850(8) -0.1753(4) 0.070(2) Uani 1 1 d .
O4 O 1.1450(12) 0.2373(6) -0.1249(4) 0.0913(17) Uani 1 1 d .
O5 O 0.4765(12) 0.5538(6) -0.1552(3) 0.0935(18) Uani 1 1 d .
N1 N 0.7879(10) 0.3856(6) -0.1214(3) 0.0571(14) Uani 1 1 d .
O1 O 0.4256(7) 0.3061(4) 0.1818(3) 0.0422(12) Uani 1 1 d .
C1 C 0.5067(10) 0.4131(6) 0.1428(4) 0.0403(13) Uani 1 1 d .
C3 C 0.8335(10) 0.4542(6) 0.0207(4) 0.0473(15) Uani 1 1 d .
H3A H 0.7496 0.5415 0.0070 0.057 Uiso 1 1 calc R
H3B H 1.0207 0.4600 0.0070 0.057 Uiso 1 1 calc R
C2 C 0.7991(9) 0.4134(5) 0.1148(3) 0.0346(12) Uani 1 1 d .
H2 H 0.8848 0.4785 0.1446 0.041 Uiso 1 1 calc R
C4 C 0.7177(12) 0.3592(7) -0.0322(4) 0.0545(17) Uani 1 1 d .
H4A H 0.7792 0.2697 -0.0121 0.065 Uiso 1 1 calc R
H4B H 0.5266 0.3645 -0.0256 0.065 Uiso 1 1 calc R
O2 O 0.3688(7) 0.5136(4) 0.1252(3) 0.0583(12) Uani 1 1 d .
N3 N 0.5917(12) 0.0280(6) 0.1316(3) 0.0458(15) Uani 1 1 d .
N2 N -0.0630(10) 0.0121(5) 0.5610(3) 0.0562(14) Uani 1 1 d .
C16 C -0.0587(12) 0.0486(6) 0.4717(4) 0.0536(16) Uani 1 1 d .
H16A H -0.2391 0.0647 0.4526 0.064 Uiso 1 1 calc R
H16B H 0.0197 -0.0246 0.4441 0.064 Uiso 1 1 calc R
C15 C 0.0968(11) 0.1722(6) 0.4457(4) 0.0450(14) Uani 1 1 d .
H15A H 0.0219 0.2453 0.4741 0.054 Uiso 1 1 calc R
H15B H 0.2791 0.1557 0.4627 0.054 Uiso 1 1 calc R
O9 O -0.4038(11) 0.1531(7) 0.5960(3) 0.0961(19) Uani 1 1 d .
C18 C -0.1820(14) -0.0039(9) 0.7008(4) 0.071(2) Uani 1 1 d .
C17 C -0.2402(12) 0.0682(8) 0.6157(4) 0.065(2) Uani 1 1 d .
C7 C 1.171(2) 0.3545(11) -0.3135(6) 0.097(3) Uani 1 1 d .
H7 H 1.3001 0.2862 -0.3074 0.117 Uiso 1 1 calc R
C13 C 0.1875(9) 0.0990(5) 0.3016(3) 0.0359(13) Uani 1 1 d .
C14 C 0.0888(10) 0.2095(6) 0.3510(4) 0.0379(14) Uani 1 1 d .
H14 H 0.2047 0.2836 0.3370 0.046 Uiso 1 1 calc R
C31 C 0.7597(16) 0.5089(7) 0.3469(5) 0.056(2) Uani 1 1 d .
H31 H 0.7909 0.4239 0.3314 0.068 Uiso 1 1 calc R
C26 C 0.600(3) -0.1962(9) 0.1000(6) 0.104(4) Uani 1 1 d .
H26 H 0.6715 -0.2823 0.1111 0.125 Uiso 1 1 calc R
C9 C 0.941(3) 0.5304(16) -0.3979(6) 0.128(5) Uani 1 1 d .
H9 H 0.9244 0.5795 -0.4502 0.153 Uiso 1 1 calc R
C8 C 1.133(3) 0.4316(14) -0.3876(8) 0.120(4) Uani 1 1 d .
H8 H 1.2426 0.4161 -0.4333 0.143 Uiso 1 1 calc R
C10 C 0.764(2) 0.5614(11) -0.3308(5) 0.100(3) Uani 1 1 d .
H10 H 0.6331 0.6291 -0.3362 0.120 Uiso 1 1 calc R
O3 O 0.9270(8) 0.2883(4) 0.1373(3) 0.0374(10) Uani 1 1 d .
C32 C 0.906(2) 0.6037(11) 0.3172(6) 0.100(3) Uani 1 1 d .
H32 H 1.0462 0.5869 0.2808 0.120 Uiso 1 1 calc R
C30 C 0.5689(19) 0.5340(9) 0.3989(7) 0.099(3) Uani 1 1 d .
H30 H 0.4651 0.4636 0.4181 0.119 Uiso 1 1 calc R
C25 C 0.691(2) -0.0945(8) 0.1404(6) 0.094(3) Uani 1 1 d .
H25 H 0.8316 -0.1142 0.1764 0.112 Uiso 1 1 calc R
C27 C 0.407(2) -0.1674(10) 0.0442(6) 0.092(3) Uani 1 1 d .
H27 H 0.3422 -0.2333 0.0156 0.110 Uiso 1 1 calc R
C19 C -0.3021(19) 0.0104(12) 0.7763(5) 0.107(3) Uani 1 1 d .
H19 H -0.4381 0.0739 0.7822 0.129 Uiso 1 1 calc R
C21 C -0.005(3) -0.1641(13) 0.8366(6) 0.119(4) Uani 1 1 d .
H21 H 0.0586 -0.2155 0.8842 0.143 Uiso 1 1 calc R
C20 C -0.210(3) -0.0756(16) 0.8447(6) 0.130(5) Uani 1 1 d .
H20 H -0.2920 -0.0719 0.8971 0.157 Uiso 1 1 calc R
C34 C 0.636(3) 0.7528(13) 0.3936(11) 0.127(5) Uani 1 1 d .
H34 H 0.5819 0.8378 0.4052 0.152 Uiso 1 1 calc R
C33 C 0.852(4) 0.7372(12) 0.3401(7) 0.128(5) Uani 1 1 d .
H33 H 0.9561 0.8073 0.3203 0.153 Uiso 1 1 calc R
N4 N 0.503(2) 0.6523(14) 0.4288(10) 0.162(5) Uani 1 1 d .
C23 C 0.0220(15) -0.0967(8) 0.6919(4) 0.069(2) Uani 1 1 d .
C22 C 0.113(2) -0.1799(10) 0.7587(5) 0.101(3) Uani 1 1 d .
H22 H 0.2473 -0.2441 0.7525 0.121 Uiso 1 1 calc R
C29 C 0.4024(15) 0.0539(8) 0.0745(4) 0.063(2) Uani 1 1 d .
H29 H 0.3313 0.1402 0.0645 0.076 Uiso 1 1 calc R
C28 C 0.3088(18) -0.0412(11) 0.0302(6) 0.087(3) Uani 1 1 d .
H28 H 0.1780 -0.0189 -0.0093 0.105 Uiso 1 1 calc R
C24 C 0.1041(15) -0.0866(7) 0.6028(4) 0.067(2) Uani 1 1 d .
O10 O 0.2785(14) -0.1482(6) 0.5687(3) 0.103(2) Uani 1 1 d .
O7 O 0.0291(8) 0.0476(4) 0.2556(2) 0.0370(10) Uani 1 1 d .
O8 O -0.1734(8) 0.2540(4) 0.3250(3) 0.0454(11) Uani 1 1 d .

loop_
_atom_site_aniso_label
_atom_site_aniso_U_11
_atom_site_aniso_U_22
_atom_site_aniso_U_33
_atom_site_aniso_U_23
_atom_site_aniso_U_13
_atom_site_aniso_U_12
Zn1 0.0254(2) 0.0388(4) 0.0445(3) -0.0027(2) 0.0011(2) -0.00125(19)
O6 0.029(2) 0.040(3) 0.051(2) 0.0051(19) 0.0019(16) 0.0003(16)
C5 0.060(4) 0.071(5) 0.073(5) -0.013(4) -0.004(4) -0.005(4)
C6 0.070(5) 0.092(6) 0.061(5) -0.027(4) 0.004(4) -0.021(4)
C11 0.075(5) 0.108(7) 0.042(4) -0.003(4) -0.016(3) -0.024(5)
C12 0.063(4) 0.085(6) 0.058(4) 0.004(4) -0.006(3) 0.003(4)
O4 0.088(4) 0.092(4) 0.091(4) -0.009(3) 0.003(3) 0.024(3)
O5 0.089(4) 0.114(5) 0.072(3) 0.006(3) -0.008(3) 0.026(3)
N1 0.054(3) 0.075(4) 0.041(3) 0.003(3) -0.007(2) -0.006(3)
O1 0.031(2) 0.033(3) 0.058(3) 0.008(2) 0.0126(18) -0.0007(17)
C1 0.033(3) 0.041(4) 0.048(3) -0.010(3) 0.002(2) -0.005(2)
C3 0.038(3) 0.054(4) 0.048(3) 0.007(3) 0.000(3) -0.004(3)
C2 0.030(2) 0.031(3) 0.043(3) 0.000(2) -0.004(2) -0.008(2)
C4 0.054(3) 0.064(5) 0.044(4) 0.005(3) -0.010(3) -0.008(3)
O2 0.0317(18) 0.038(3) 0.102(3) 0.004(2) -0.003(2) 0.0019(18)
N3 0.053(3) 0.046(4) 0.038(3) -0.004(3) 0.013(3) -0.008(3)
N2 0.056(3) 0.069(4) 0.041(3) 0.002(3) -0.001(2) 0.002(2)
C16 0.055(3) 0.059(4) 0.047(4) -0.007(3) -0.002(3) 0.001(3)
C15 0.043(3) 0.049(4) 0.044(3) -0.009(3) -0.007(2) 0.001(2)
O9 0.074(3) 0.144(5) 0.067(3) -0.020(3) -0.001(3) 0.041(4)
C18 0.060(4) 0.122(7) 0.033(4) -0.009(4) -0.004(3) -0.017(4)
C17 0.045(3) 0.103(6) 0.048(4) -0.013(4) -0.003(3) 0.001(4)
C7 0.100(6) 0.114(8) 0.082(7) -0.023(6) 0.025(5) -0.032(5)
C13 0.029(2) 0.045(4) 0.032(3) 0.009(3) 0.002(2) -0.008(2)
C14 0.030(3) 0.036(4) 0.050(4) -0.014(3) -0.003(2) -0.008(2)
C31 0.077(5) 0.022(4) 0.073(5) -0.020(4) -0.015(4) -0.002(4)
C26 0.203(13) 0.030(6) 0.083(7) -0.008(5) -0.056(8) -0.007(6)
C9 0.142(10) 0.198(14) 0.048(6) 0.000(7) -0.014(6) -0.079(10)
C8 0.127(10) 0.162(12) 0.079(8) -0.040(8) 0.027(7) -0.061(9)
C10 0.102(6) 0.149(9) 0.051(5) 0.000(5) -0.022(5) -0.028(6)
O3 0.032(2) 0.033(2) 0.046(2) 0.0017(18) 0.0052(16) -0.0051(16)
C32 0.133(8) 0.095(8) 0.075(6) -0.016(5) -0.014(5) -0.010(6)
C30 0.093(6) 0.066(7) 0.147(9) -0.046(6) 0.002(6) -0.010(5)
C25 0.154(8) 0.045(5) 0.084(6) -0.002(4) -0.053(6) -0.011(5)
C27 0.144(8) 0.060(6) 0.080(6) -0.027(5) -0.014(6) -0.037(6)
C19 0.083(5) 0.189(11) 0.050(5) -0.014(6) 0.010(4) -0.014(6)
C21 0.161(11) 0.140(10) 0.057(6) 0.024(6) -0.040(7) -0.058(9)
C20 0.118(8) 0.239(15) 0.036(5) 0.000(7) 0.005(5) -0.063(9)
C34 0.135(10) 0.065(8) 0.184(14) -0.025(8) -0.069(10) 0.025(7)
C33 0.207(15) 0.081(9) 0.097(8) 0.025(6) -0.074(9) -0.066(9)
N4 0.124(8) 0.121(9) 0.254(15) -0.086(10) -0.033(9) 0.016(7)
C23 0.081(5) 0.074(5) 0.051(4) 0.009(4) -0.007(4) -0.019(4)
C22 0.153(9) 0.094(7) 0.053(5) 0.011(5) -0.020(5) -0.023(6)
C29 0.057(4) 0.076(5) 0.060(4) -0.019(4) -0.008(4) 0.005(4)
C28 0.086(6) 0.101(8) 0.083(6) -0.040(5) -0.021(5) -0.018(5)
C24 0.074(4) 0.066(5) 0.058(4) 0.000(4) 0.001(4) 0.001(4)
O10 0.128(5) 0.099(5) 0.072(4) 0.002(3) 0.003(3) 0.048(4)
O7 0.034(2) 0.036(3) 0.041(2) -0.0045(19) 0.0002(18) 0.0056(18)
O8 0.036(2) 0.050(3) 0.053(3) -0.018(2) -0.0094(19) 0.0025(19)

loop_
_atom_type_symbol
_atom_type_description
_atom_type_scat_dispersion_real
_atom_type_scat_dispersion_imag
_atom_type_scat_source
C C 0.0033 0.0016 'International Tables Vol C Tables 4.2.6.8 and 6.1.1.4'
H H 0.0000 0.0000 'International Tables Vol C Tables 4.2.6.8 and 6.1.1.4'
N N 0.0061 0.0033 'International Tables Vol C Tables 4.2.6.8 and 6.1.1.4'
O O 0.0106 0.0060 'International Tables Vol C Tables 4.2.6.8 and 6.1.1.4'
Zn Zn 0.2839 1.4301 'International Tables Vol C Tables 4.2.6.8 and 6.1.1.4'

loop_
_geom_angle_atom_site_label_1
_geom_angle_atom_site_label_2
_geom_angle_atom_site_label_3
_geom_angle
_geom_angle_site_symmetry_1
_geom_angle_site_symmetry_3
O7 Zn1 O1 162.97(14) 1_655 .
O7 Zn1 O6 98.99(15) 1_655 .
O1 Zn1 O6 94.46(15) . .
O7 Zn1 N3 94.5(2) 1_655 .
O1 Zn1 N3 95.8(2) . .
O6 Zn1 N3 90.44(19) . .
O7 Zn1 O8 77.29(17) 1_655 1_655
O1 Zn1 O8 93.31(17) . 1_655
O6 Zn1 O8 86.22(17) . 1_655
N3 Zn1 O8 170.5(2) . 1_655
O7 Zn1 O3 89.06(14) 1_655 .
O1 Zn1 O3 76.22(14) . .
O6 Zn1 O3 168.40(16) . .
N3 Zn1 O3 97.28(18) . .
O8 Zn1 O3 87.44(17) 1_655 .
C13 O6 Zn1 115.3(3) . .
O4 C5 N1 126.1(7) . .
O4 C5 C6 129.7(7) . .
N1 C5 C6 104.1(6) . .
C11 C6 C7 122.8(8) . .
C11 C6 C5 109.0(6) . .
C7 C6 C5 128.2(9) . .
C6 C11 C10 123.9(8) . .
C6 C11 C12 109.0(6) . .
C10 C11 C12 127.0(8) . .
O5 C12 N1 124.0(6) . .
O5 C12 C11 131.3(7) . .
N1 C12 C11 104.6(6) . .
C5 N1 C12 113.3(6) . .
C5 N1 C4 123.0(6) . .
C12 N1 C4 123.5(6) . .
C1 O1 Zn1 120.2(3) . .
O2 C1 O1 124.9(5) . .
O2 C1 C2 118.1(5) . .
O1 C1 C2 117.0(5) . .
C4 C3 C2 113.0(5) . .
O3 C2 C3 110.3(4) . .
O3 C2 C1 110.8(4) . .
C3 C2 C1 112.1(4) . .
N1 C4 C3 113.0(5) . .
C25 N3 C29 115.4(7) . .
C25 N3 Zn1 117.8(5) . .
C29 N3 Zn1 125.8(5) . .
C17 N2 C24 112.0(5) . .
C17 N2 C16 123.4(5) . .
C24 N2 C16 124.5(5) . .
N2 C16 C15 112.8(6) . .
C14 C15 C16 110.9(5) . .
C19 C18 C23 122.2(8) . .
C19 C18 C17 129.4(8) . .
C23 C18 C17 108.4(6) . .
O9 C17 N2 125.2(6) . .
O9 C17 C18 129.7(6) . .
N2 C17 C18 105.1(6) . .
C8 C7 C6 115.3(10) . .
O6 C13 O7 122.9(5) . .
O6 C13 C14 117.5(5) . .
O7 C13 C14 119.6(4) . .
O8 C14 C13 109.6(5) . .
O8 C14 C15 111.1(4) . .
C13 C14 C15 113.2(4) . .
C32 C31 C30 118.7(9) . .
C27 C26 C25 118.2(9) . .
C8 C9 C10 122.2(10) . .
C7 C8 C9 122.9(10) . .
C11 C10 C9 112.7(10) . .
C2 O3 Zn1 114.0(3) . .
C31 C32 C33 120.5(11) . .
C31 C30 N4 127.4(10) . .
N3 C25 C26 124.8(9) . .
C26 C27 C28 119.0(8) . .
C18 C19 C20 116.3(10) . .
C20 C21 C22 121.5(9) . .
C21 C20 C19 121.7(9) . .
N4 C34 C33 122.8(12) . .
C34 C33 C32 115.5(10) . .
C34 N4 C30 114.6(13) . .
C22 C23 C18 121.5(8) . .
C22 C23 C24 130.4(8) . .
C18 C23 C24 108.1(6) . .
C23 C22 C21 116.8(11) . .
N3 C29 C28 122.9(8) . .
C27 C28 C29 119.7(9) . .
O10 C24 N2 124.4(6) . .
O10 C24 C23 129.3(7) . .
N2 C24 C23 106.4(6) . .
C13 O7 Zn1 117.8(3) . 1_455
C14 O8 Zn1 112.8(3) . 1_455

loop_
_geom_bond_atom_site_label_1
_geom_bond_atom_site_label_2
_geom_bond_distance
_geom_bond_site_symmetry_2
Zn1 O7 2.028(4) 1_655
Zn1 O1 2.059(4) .
Zn1 O6 2.098(4) .
Zn1 N3 2.110(6) .
Zn1 O8 2.182(5) 1_655
Zn1 O3 2.185(4) .
O6 C13 1.269(6) .
C5 O4 1.193(9) .
C5 N1 1.384(9) .
C5 C6 1.501(11) .
C6 C11 1.343(11) .
C6 C7 1.383(11) .
C11 C10 1.381(11) .
C11 C12 1.488(10) .
C12 O5 1.211(8) .
C12 N1 1.388(8) .
N1 C4 1.462(8) .
O1 C1 1.273(7) .
C1 O2 1.219(6) .
C1 C2 1.535(7) .
C3 C4 1.501(9) .
C3 C2 1.525(8) .
C2 O3 1.412(6) .
N3 C25 1.313(10) .
N3 C29 1.338(9) .
N2 C17 1.384(8) .
N2 C24 1.402(8) .
N2 C16 1.437(7) .
C16 C15 1.528(9) .
C15 C14 1.523(8) .
O9 C17 1.188(8) .
C18 C19 1.357(10) .
C18 C23 1.379(11) .
C18 C17 1.503(9) .
C7 C8 1.359(16) .
C13 O7 1.270(7) .
C13 C14 1.502(8) .
C14 O8 1.438(7) .
C31 C32 1.284(13) .
C31 C30 1.292(12) .
C26 C27 1.339(15) .
C26 C25 1.380(13) .
C9 C8 1.360(17) .
C9 C10 1.433(16) .
C32 C33 1.455(16) .
C30 N4 1.365(13) .
C27 C28 1.350(12) .
C19 C20 1.398(16) .
C21 C20 1.352(16) .
C21 C22 1.391(16) .
C34 N4 1.317(18) .
C34 C33 1.387(19) .
C23 C22 1.363(11) .
C23 C24 1.469(10) .
C29 C28 1.369(11) .
C24 O10 1.210(8) .
O7 Zn1 2.028(4) 1_455
O8 Zn1 2.182(5) 1_455
